data_7056366
loop_
_publ_author_name
'Kostin, Gennadiy'
'Mikhailov, Artem Alexandrovich'
'Kuratieva, Natalia'
'Pishchur, Denis P.'
'Zharkov, Dmitry O.'
'Grin, Inga Rostislavovna'

_publ_section_title
;
 Influence of pyridine-like ligands on the structure, photochemical and
 biological properties of nitro-nitrosyl ruthenium complexes.
;
_journal_name_full 'New J. Chem.'
_journal_paper_doi 10.1039/C7NJ01602F
_journal_year 2017
_chemical_formula_moiety 'C12 H15 N5 O6 Ru'
_chemical_formula_sum 'C12 H15 N5 O6 Ru'
_chemical_formula_weight 426.36
_space_group_crystal_system monoclinic
_space_group_IT_number 14
_space_group_name_Hall '-P 2yn'
_space_group_name_H-M_alt 'P 1 21/n 1'
_symmetry_space_group_name_Hall '-P 2yn'
_symmetry_space_group_name_H-M 'P 1 21/n 1'
_atom_sites_solution_hydrogens mixed
_audit_creation_method SHELXL-2016/6
_audit_update_record
;
2017-06-09 deposited with the CCDC.
2017-06-22 downloaded from the CCDC.
;
_cell_angle_alpha 90
_cell_angle_beta 94.2920(10)
_cell_angle_gamma 90
_cell_formula_units_Z 4
_cell_length_a 9.4624(3)
_cell_length_b 9.9201(3)
_cell_length_c 17.3772(5)
_cell_measurement_reflns_used 9995
_cell_measurement_temperature 80(2)
_cell_measurement_theta_max 27.60
_cell_measurement_theta_min 3.26
_cell_volume 1626.59(9)
_computing_cell_refinement 'Bruker SAINT'
_computing_data_collection 'Bruker APEX2'
_computing_data_reduction 'Bruker SAINT'
_computing_molecular_graphics 'Diamond 3.2k'
_computing_publication_material 'Diamond 3.2k'
_computing_structure_refinement 'SHELXL-2016/6 (Sheldrick, 2016)'
_computing_structure_solution 'SHELXS-2016/6 (Sheldrick, 2016)'
_diffrn_ambient_temperature 80(2)
_diffrn_measured_fraction_theta_full 0.994
_diffrn_measured_fraction_theta_max 0.987
_diffrn_measurement_device_type 'Bruker APEX-II CCD'
_diffrn_measurement_method '\f and \w scans'
_diffrn_radiation_type MoK\a
_diffrn_radiation_wavelength 0.71073
_diffrn_reflns_av_R_equivalents 0.0316
_diffrn_reflns_av_unetI/netI 0.0259
_diffrn_reflns_Laue_measured_fraction_full 0.994
_diffrn_reflns_Laue_measured_fraction_max 0.987
_diffrn_reflns_limit_h_max 12
_diffrn_reflns_limit_h_min -12
_diffrn_reflns_limit_k_max 12
_diffrn_reflns_limit_k_min -12
_diffrn_reflns_limit_l_max 22
_diffrn_reflns_limit_l_min -22
_diffrn_reflns_number 14043
_diffrn_reflns_point_group_measured_fraction_full 0.994
_diffrn_reflns_point_group_measured_fraction_max 0.987
_diffrn_reflns_theta_full 25.000
_diffrn_reflns_theta_max 27.605
_diffrn_reflns_theta_min 4.274
_diffrn_source 'sealed tube'
_exptl_absorpt_coefficient_mu 1.003
_exptl_absorpt_correction_T_max 0.7283
_exptl_absorpt_correction_T_min 0.5611
_exptl_absorpt_correction_type multi-scan
_exptl_absorpt_process_details 'Bruker SADABS'
_exptl_crystal_colour yellow
_exptl_crystal_density_diffrn 1.741
_exptl_crystal_description prism
_exptl_crystal_F_000 856
_exptl_crystal_size_max 0.100
_exptl_crystal_size_mid 0.100
_exptl_crystal_size_min 0.040
_refine_diff_density_max 0.470
_refine_diff_density_min -0.387
_refine_diff_density_rms 0.064
_refine_ls_extinction_method none
_refine_ls_goodness_of_fit_ref 1.073
_refine_ls_hydrogen_treatment mixed
_refine_ls_matrix_type full
_refine_ls_number_parameters 224
_refine_ls_number_reflns 3719
_refine_ls_number_restraints 1
_refine_ls_restrained_S_all 1.074
_refine_ls_R_factor_all 0.0194
_refine_ls_R_factor_gt 0.0184
_refine_ls_shift/su_max 0.000
_refine_ls_shift/su_mean 0.000
_refine_ls_structure_factor_coef Fsqd
_refine_ls_weighting_details 'w=1/[\s^2^(Fo^2^)+(0.0085P)^2^+1.3960P] where P=(Fo^2^+2Fc^2^)/3'
_refine_ls_weighting_scheme calc
_refine_ls_wR_factor_gt 0.0465
_refine_ls_wR_factor_ref 0.0470
_reflns_Friedel_coverage 0.000
_reflns_number_gt 3564
_reflns_number_total 3719
_reflns_threshold_expression 'I > 2\s(I)'
_cod_data_source_file c7nj01602f2.cif
_cod_data_source_block kru090p
_cod_database_code 7056366
_shelx_shelxl_version_number 2016/6
_shelx_space_group_comment
;
The symmetry employed for this shelxl refinement is uniquely defined
by the following loop, which should always be used as a source of
symmetry information in preference to the above space-group names.
They are only intended as comments.
;
_shelx_estimated_absorpt_t_min 0.906
_shelx_estimated_absorpt_t_max 0.961

loop_
_space_group_symop_operation_xyz
'x, y, z'
'-x+1/2, y+1/2, -z+1/2'
'-x, -y, -z'
'x-1/2, -y-1/2, z-1/2'

loop_
_atom_site_label
_atom_site_type_symbol
_atom_site_fract_x
_atom_site_fract_y
_atom_site_fract_z
_atom_site_U_iso_or_equiv
_atom_site_adp_type
_atom_site_occupancy
_atom_site_site_symmetry_order
_atom_site_calc_flag
_atom_site_refinement_flags_posn
_atom_site_refinement_flags_adp
_atom_site_refinement_flags_occupancy
_atom_site_disorder_assembly
_atom_site_disorder_group
Ru1 Ru 0.11929(2) 0.33304(2) 0.14248(2) 0.00800(5) Uani 1 1 d . . . . .
O1 O 0.04282(12) 0.31904(11) 0.03750(6) 0.0137(2) Uani 1 1 d D . . . .
H1 H -0.0389(14) 0.367(2) 0.0293(13) 0.036(6) Uiso 1 1 d D . . . .
N2A N 0.1931(12) 0.3695(10) 0.3091(11) 0.0112(3) Uani 0.285(14) 1 d . . P A 2
O31 O -0.17530(12) 0.41940(13) 0.12229(7) 0.0202(2) Uani 1 1 d . . . . .
O32 O -0.09770(12) 0.41337(12) 0.24174(6) 0.0181(2) Uani 1 1 d . . . . .
O41 O 0.20512(14) 0.57390(12) 0.06020(7) 0.0226(3) Uani 1 1 d . . . . .
O42 O 0.18798(15) 0.60922(12) 0.18081(7) 0.0252(3) Uani 1 1 d . . . . .
O2A O 0.186(2) 0.3539(19) 0.2469(7) 0.0112(3) Uani 0.285(14) 1 d . . P A 2
N3 N -0.07810(13) 0.39769(12) 0.17216(7) 0.0117(2) Uani 1 1 d . . . . .
N4 N 0.17783(13) 0.53255(13) 0.12416(7) 0.0128(2) Uani 1 1 d . . . . .
N5 N 0.31175(13) 0.26465(13) 0.10124(7) 0.0107(2) Uani 1 1 d . . . . .
N6 N 0.05061(13) 0.13162(13) 0.15892(7) 0.0103(2) Uani 1 1 d . . . . .
C51 C 0.34973(17) 0.30543(17) 0.03139(9) 0.0156(3) Uani 1 1 d . . . . .
H51 H 0.289391 0.365364 0.001642 0.019 Uiso 1 1 calc R U . . .
C52 C 0.47396(17) 0.26229(17) 0.00210(9) 0.0169(3) Uani 1 1 d . . . . .
H52 H 0.498128 0.293539 -0.046897 0.020 Uiso 1 1 calc R U . . .
C53 C 0.56391(16) 0.17322(15) 0.04406(9) 0.0131(3) Uani 1 1 d . . . . .
C54 C 0.52273(16) 0.13142(16) 0.11585(9) 0.0138(3) Uani 1 1 d . . . . .
H54 H 0.580431 0.070281 0.146287 0.017 Uiso 1 1 calc R U . . .
C55 C 0.39820(16) 0.17889(15) 0.14259(9) 0.0121(3) Uani 1 1 d . . . . .
H55 H 0.372525 0.150170 0.191802 0.015 Uiso 1 1 calc R U . . .
C56 C 0.69925(17) 0.12397(17) 0.01394(10) 0.0184(3) Uani 1 1 d . . . . .
H56A H 0.698523 0.143665 -0.041348 0.028 Uiso 1 1 calc R U . . .
H56B H 0.707711 0.026465 0.022113 0.028 Uiso 1 1 calc R U . . .
H56C H 0.779890 0.169612 0.041402 0.028 Uiso 1 1 calc R U . . .
C61 C 0.05437(16) 0.04028(15) 0.10201(8) 0.0116(3) Uani 1 1 d . . . . .
H61 H 0.099026 0.064031 0.056751 0.014 Uiso 1 1 calc R U . . .
C62 C -0.00426(16) -0.08715(15) 0.10670(9) 0.0138(3) Uani 1 1 d . . . . .
H62 H 0.001831 -0.149375 0.065527 0.017 Uiso 1 1 calc R U . . .
C63 C -0.07211(16) -0.12374(16) 0.17193(9) 0.0148(3) Uani 1 1 d . . . . .
C64 C -0.07127(17) -0.03028(16) 0.23207(9) 0.0153(3) Uani 1 1 d . . . . .
H64 H -0.113099 -0.052486 0.278454 0.018 Uiso 1 1 calc R U . . .
C65 C -0.00929(16) 0.09484(15) 0.22390(9) 0.0135(3) Uani 1 1 d . . . . .
H65 H -0.008873 0.157059 0.265474 0.016 Uiso 1 1 calc R U . . .
C66 C -0.14551(19) -0.25765(17) 0.17594(11) 0.0226(4) Uani 1 1 d . . . . .
H66A H -0.128074 -0.311019 0.130147 0.034 Uiso 1 1 calc R U . . .
H66B H -0.247641 -0.243275 0.177909 0.034 Uiso 1 1 calc R U . . .
H66C H -0.108669 -0.305963 0.222382 0.034 Uiso 1 1 calc R U . . .
O2B O 0.2150(3) 0.3840(3) 0.3034(3) 0.0112(3) Uani 0.715(14) 1 d . . P A 1
N2B N 0.1830(11) 0.3523(9) 0.2385(4) 0.0112(3) Uani 0.715(14) 1 d . . P A 1

loop_
_atom_site_aniso_label
_atom_site_aniso_U_11
_atom_site_aniso_U_22
_atom_site_aniso_U_33
_atom_site_aniso_U_23
_atom_site_aniso_U_13
_atom_site_aniso_U_12
Ru1 0.00823(7) 0.00738(7) 0.00851(7) -0.00125(4) 0.00134(4) 0.00020(4)
O1 0.0140(5) 0.0167(5) 0.0102(5) -0.0015(4) -0.0005(4) 0.0034(4)
N2A 0.0111(7) 0.0117(5) 0.0107(11) -0.0016(7) 0.0001(9) -0.0010(5)
O31 0.0135(5) 0.0264(6) 0.0202(6) -0.0046(5) -0.0024(4) 0.0057(5)
O32 0.0181(6) 0.0226(6) 0.0143(5) -0.0045(4) 0.0056(4) 0.0029(5)
O41 0.0314(7) 0.0189(6) 0.0175(6) 0.0069(5) 0.0027(5) -0.0015(5)
O42 0.0415(8) 0.0134(6) 0.0216(6) -0.0052(5) 0.0088(5) -0.0080(5)
O2A 0.0111(7) 0.0117(5) 0.0107(11) -0.0016(7) 0.0001(9) -0.0010(5)
N3 0.0113(6) 0.0083(6) 0.0157(6) -0.0029(5) 0.0021(5) -0.0002(5)
N4 0.0112(6) 0.0112(6) 0.0163(6) 0.0014(5) 0.0021(5) 0.0012(5)
N5 0.0098(6) 0.0112(6) 0.0112(6) 0.0002(5) 0.0023(4) 0.0008(5)
N6 0.0087(6) 0.0086(5) 0.0134(6) -0.0015(5) 0.0004(5) 0.0000(5)
C51 0.0153(7) 0.0180(7) 0.0136(7) 0.0040(6) 0.0023(6) 0.0037(6)
C52 0.0172(8) 0.0202(8) 0.0139(7) 0.0041(6) 0.0061(6) 0.0032(6)
C53 0.0111(7) 0.0127(7) 0.0159(7) -0.0016(5) 0.0028(6) -0.0007(5)
C54 0.0135(7) 0.0134(7) 0.0143(7) 0.0020(6) 0.0000(6) 0.0025(6)
C55 0.0139(7) 0.0111(7) 0.0115(7) 0.0008(5) 0.0023(6) -0.0005(5)
C56 0.0136(7) 0.0192(8) 0.0234(8) 0.0011(6) 0.0069(6) 0.0035(6)
C61 0.0120(7) 0.0121(7) 0.0107(6) -0.0009(5) 0.0000(5) 0.0035(5)
C62 0.0145(7) 0.0105(7) 0.0158(7) -0.0034(5) -0.0035(6) 0.0034(6)
C63 0.0105(7) 0.0099(7) 0.0232(8) 0.0008(6) -0.0030(6) 0.0010(6)
C64 0.0138(7) 0.0139(7) 0.0187(7) 0.0007(6) 0.0046(6) -0.0011(6)
C65 0.0141(7) 0.0131(7) 0.0135(7) -0.0032(5) 0.0031(6) -0.0012(6)
C66 0.0214(8) 0.0122(7) 0.0339(9) 0.0002(7) 0.0010(7) -0.0040(6)
O2B 0.0111(7) 0.0117(5) 0.0107(11) -0.0016(7) 0.0001(9) -0.0010(5)
N2B 0.0111(7) 0.0117(5) 0.0107(11) -0.0016(7) 0.0001(9) -0.0010(5)

loop_
_atom_type_symbol
_atom_type_description
_atom_type_scat_dispersion_real
_atom_type_scat_dispersion_imag
_atom_type_scat_source
C C 0.0033 0.0016 'International Tables Vol C Tables 4.2.6.8 and 6.1.1.4'
H H 0.0000 0.0000 'International Tables Vol C Tables 4.2.6.8 and 6.1.1.4'
N N 0.0061 0.0033 'International Tables Vol C Tables 4.2.6.8 and 6.1.1.4'
O O 0.0106 0.0060 'International Tables Vol C Tables 4.2.6.8 and 6.1.1.4'
Ru Ru -1.2594 0.8363 'International Tables Vol C Tables 4.2.6.8 and 6.1.1.4'

loop_
_geom_angle_atom_site_label_1
_geom_angle_atom_site_label_2
_geom_angle_atom_site_label_3
_geom_angle
N2B Ru1 O1 177.2(2)
O2A Ru1 O1 176.7(4)
N2B Ru1 N3 88.9(3)
O2A Ru1 N3 88.3(6)
O1 Ru1 N3 88.64(5)
N2B Ru1 N4 88.0(4)
O2A Ru1 N4 88.2(7)
O1 Ru1 N4 90.53(5)
N3 Ru1 N4 89.94(5)
N2B Ru1 N5 96.6(3)
O2A Ru1 N5 97.2(6)
O1 Ru1 N5 85.85(5)
N3 Ru1 N5 174.48(5)
N4 Ru1 N5 90.42(5)
N2B Ru1 N6 93.5(4)
O2A Ru1 N6 93.3(7)
O1 Ru1 N6 87.85(5)
N3 Ru1 N6 88.12(5)
N4 Ru1 N6 177.50(5)
N5 Ru1 N6 91.36(5)
Ru1 O1 H1 111.5(15)
N2A O2A Ru1 164(2)
O31 N3 O32 120.12(13)
O31 N3 Ru1 121.09(10)
O32 N3 Ru1 118.78(10)
O41 N4 O42 120.19(13)
O41 N4 Ru1 122.02(10)
O42 N4 Ru1 117.76(10)
C55 N5 C51 118.36(13)
C55 N5 Ru1 121.60(10)
C51 N5 Ru1 120.04(10)
C61 N6 C65 117.96(13)
C61 N6 Ru1 120.63(10)
C65 N6 Ru1 121.16(10)
N5 C51 C52 121.84(14)
N5 C51 H51 119.1
C52 C51 H51 119.1
C51 C52 C53 120.39(14)
C51 C52 H52 119.8
C53 C52 H52 119.8
C52 C53 C54 117.05(14)
C52 C53 C56 121.83(14)
C54 C53 C56 121.12(14)
C55 C54 C53 120.07(14)
C55 C54 H54 120.0
C53 C54 H54 120.0
N5 C55 C54 122.28(14)
N5 C55 H55 118.9
C54 C55 H55 118.9
C53 C56 H56A 109.5
C53 C56 H56B 109.5
H56A C56 H56B 109.5
C53 C56 H56C 109.5
H56A C56 H56C 109.5
H56B C56 H56C 109.5
N6 C61 C62 122.64(14)
N6 C61 H61 118.7
C62 C61 H61 118.7
C61 C62 C63 119.80(14)
C61 C62 H62 120.1
C63 C62 H62 120.1
C62 C63 C64 117.32(14)
C62 C63 C66 120.74(15)
C64 C63 C66 121.92(15)
C65 C64 C63 119.80(14)
C65 C64 H64 120.1
C63 C64 H64 120.1
N6 C65 C64 122.36(14)
N6 C65 H65 118.8
C64 C65 H65 118.8
C63 C66 H66A 109.5
C63 C66 H66B 109.5
H66A C66 H66B 109.5
C63 C66 H66C 109.5
H66A C66 H66C 109.5
H66B C66 H66C 109.5
O2B N2B Ru1 169.7(5)

loop_
_geom_bond_atom_site_label_1
_geom_bond_atom_site_label_2
_geom_bond_distance
Ru1 N2B 1.741(6)
Ru1 O2A 1.888(10)
Ru1 O1 1.9165(11)
Ru1 N3 2.0761(12)
Ru1 N4 2.0861(13)
Ru1 N5 2.1179(12)
Ru1 N6 2.1269(13)
O1 H1 0.911(5)
N2A O2A 1.089(17)
O31 N3 1.2344(17)
O32 N3 1.2468(16)
O41 N4 1.2302(17)
O42 N4 1.2419(17)
N5 C55 1.3496(19)
N5 C51 1.3532(19)
N6 C61 1.3436(19)
N6 C65 1.3510(19)
C51 C52 1.383(2)
C51 H51 0.9500
C52 C53 1.394(2)
C52 H52 0.9500
C53 C54 1.397(2)
C53 C56 1.501(2)
C54 C55 1.381(2)
C54 H54 0.9500
C55 H55 0.9500
C56 H56A 0.9800
C56 H56B 0.9800
C56 H56C 0.9800
C61 C62 1.385(2)
C61 H61 0.9500
C62 C63 1.392(2)
C62 H62 0.9500
C63 C64 1.397(2)
C63 C66 1.503(2)
C64 C65 1.385(2)
C64 H64 0.9500
C65 H65 0.9500
C66 H66A 0.9800
C66 H66B 0.9800
C66 H66C 0.9800
O2B N2B 1.189(9)
